data_7002370
loop_
_publ_author_name
'Amoroso, Angelo J.'
'Edwards, Peter G.'
'Howard, Sian T.'
'Kariuki, Benson M.'
'Knight, James C.'
'Ooi, Liling'
'Malik, K. M. Abdul'
'Stratford, Lisa'
'Al-Sudani, A.-R. H.'

_publ_section_title
;
 The synthesis and coordination chemistry of a tris-8-aminoquinoline
 tripodal ligand
;
_journal_coden_ASTM DTARAF
_journal_issue 39
_journal_name_full 'Dalton Transactions'
_journal_page_first 8356
_journal_page_last 8362
_journal_paper_doi 10.1039/b909122j
_journal_year 2009
_chemical_formula_moiety 'C33 H30 Co N7, 1.5(C4 H10 O)'
_chemical_formula_sum 'C39 H45 Co N7 O1.5'
_chemical_formula_weight 694.75
_space_group_IT_number 167
_symmetry_cell_setting trigonal
_symmetry_space_group_name_Hall '-R 3 2"c'
_symmetry_space_group_name_H-M 'R -3 c :H'
_atom_sites_solution_hydrogens geom
_atom_sites_solution_primary direct
_atom_sites_solution_secondary difmap
_audit_creation_method SHELXL-97
_cell_angle_alpha 90.00
_cell_angle_beta 90.00
_cell_angle_gamma 120.00
_cell_formula_units_Z 12
_cell_length_a 13.1204(9)
_cell_length_b 13.1204(9)
_cell_length_c 69.238(9)
_cell_measurement_reflns_used 1621
_cell_measurement_temperature 150(2)
_cell_measurement_theta_max 27.51
_cell_measurement_theta_min 2.96
_cell_volume 10322.1(17)
_computing_cell_refinement 'HKL Scalepack (Otwinowski & Minor, 1997)'
_computing_data_collection 'Collect (Nonius BV, 1997-2000)'
_computing_data_reduction 'HKL Denzo and Scalepack (Otwinowski & Minor, 1997)'
_computing_molecular_graphics 'Ortep-3 for Windows (Farrugia, 1997)'
_computing_publication_material 'WinGX publication routines (Farrugia, 1999)'
_computing_structure_refinement 'SHELXL-97 (Sheldrick, 1997)'
_computing_structure_solution 'Dirdif-99 (Beurskens et al., 1999)'
_diffrn_ambient_temperature 150(2)
_diffrn_measured_fraction_theta_full 0.992
_diffrn_measured_fraction_theta_max 0.992
_diffrn_measurement_device_type 'Bruker-Nonius KappaCCD'
_diffrn_measurement_method 'CCD scans'
_diffrn_radiation_monochromator graphite
_diffrn_radiation_source 'fine-focus sealed tube'
_diffrn_radiation_type MoK\a
_diffrn_radiation_wavelength 0.71069
_diffrn_reflns_av_R_equivalents 0.1583
_diffrn_reflns_av_sigmaI/netI 0.0849
_diffrn_reflns_limit_h_max 17
_diffrn_reflns_limit_h_min -16
_diffrn_reflns_limit_k_max 16
_diffrn_reflns_limit_k_min -16
_diffrn_reflns_limit_l_max 89
_diffrn_reflns_limit_l_min -84
_diffrn_reflns_number 42510
_diffrn_reflns_theta_full 27.51
_diffrn_reflns_theta_max 27.51
_diffrn_reflns_theta_min 2.96
_exptl_absorpt_coefficient_mu 0.543
_exptl_absorpt_correction_T_max 0.9327
_exptl_absorpt_correction_T_min 0.8762
_exptl_absorpt_correction_type empirical
_exptl_absorpt_process_details 'Sortav (Blessing, 1995)'
_exptl_crystal_colour 'Dark blue'
_exptl_crystal_density_diffrn 1.341
_exptl_crystal_density_method 'not measured'
_exptl_crystal_description block
_exptl_crystal_F_000 4404
_exptl_crystal_size_max 0.25
_exptl_crystal_size_mid 0.15
_exptl_crystal_size_min 0.13
_refine_diff_density_max 0.833
_refine_diff_density_min -0.844
_refine_diff_density_rms 0.109
_refine_ls_extinction_method none
_refine_ls_goodness_of_fit_ref 1.054
_refine_ls_hydrogen_treatment constr
_refine_ls_matrix_type full
_refine_ls_number_parameters 166
_refine_ls_number_reflns 2633
_refine_ls_number_restraints 43
_refine_ls_restrained_S_all 1.061
_refine_ls_R_factor_all 0.1321
_refine_ls_R_factor_gt 0.0685
_refine_ls_shift/su_max 0.000
_refine_ls_shift/su_mean 0.000
_refine_ls_structure_factor_coef Fsqd
_refine_ls_weighting_details 'calc w=1/[\s^2^(Fo^2^)+(0.1056P)^2^+49.3122P] where P=(Fo^2^+2Fc^2^)/3'
_refine_ls_weighting_scheme calc
_refine_ls_wR_factor_gt 0.1773
_refine_ls_wR_factor_ref 0.2129
_reflns_number_gt 1621
_reflns_number_total 2633
_reflns_threshold_expression >2sigma(I)
_cod_data_source_file B909122J.txt
_cod_data_source_block pge0301t
_cod_depositor_comments
;
The following automatic conversions were performed:
'_symmetry_cell_setting' value 'Trigonal' changed to 'trigonal' according
to '/home/saulius/struct/CIF-dictionaries/cif_core.dic' dictionary named
'cif_core.dic' version 2.4.1 from 2010-06-29.

Automatic conversion script
Id: cif_fix_enum 1527 2010-12-29 10:47:43Z saulius 
;
_cod_original_sg_symbol_H-M R-3c:h
_cod_original_formula_sum 'C39 H45 Co N7 O1.50'
_cod_database_code 7002370

loop_
_symmetry_equiv_pos_as_xyz
'x, y, z'
'-y, x-y, z'
'y, x, -z+1/2'
'-x+y, -x, z'
'-x, -x+y, -z+1/2'
'x-y, -y, -z+1/2'
'x+2/3, y+1/3, z+1/3'
'-y+2/3, x-y+1/3, z+1/3'
'y+2/3, x+1/3, -z+5/6'
'-x+y+2/3, -x+1/3, z+1/3'
'-x+2/3, -x+y+1/3, -z+5/6'
'x-y+2/3, -y+1/3, -z+5/6'
'x+1/3, y+2/3, z+2/3'
'-y+1/3, x-y+2/3, z+2/3'
'y+1/3, x+2/3, -z+7/6'
'-x+y+1/3, -x+2/3, z+2/3'
'-x+1/3, -x+y+2/3, -z+7/6'
'x-y+1/3, -y+2/3, -z+7/6'
'-x, -y, -z'
'y, -x+y, -z'
'-y, -x, z-1/2'
'x-y, x, -z'
'x, x-y, z-1/2'
'-x+y, y, z-1/2'
'-x+2/3, -y+1/3, -z+1/3'
'y+2/3, -x+y+1/3, -z+1/3'
'-y+2/3, -x+1/3, z-1/6'
'x-y+2/3, x+1/3, -z+1/3'
'x+2/3, x-y+1/3, z-1/6'
'-x+y+2/3, y+1/3, z-1/6'
'-x+1/3, -y+2/3, -z+2/3'
'y+1/3, -x+y+2/3, -z+2/3'
'-y+1/3, -x+2/3, z+1/6'
'x-y+1/3, x+2/3, -z+2/3'
'x+1/3, x-y+2/3, z+1/6'
'-x+y+1/3, y+2/3, z+1/6'

loop_
_atom_site_label
_atom_site_type_symbol
_atom_site_fract_x
_atom_site_fract_y
_atom_site_fract_z
_atom_site_U_iso_or_equiv
_atom_site_adp_type
_atom_site_occupancy
_atom_site_symmetry_multiplicity
_atom_site_calc_flag
_atom_site_refinement_flags
_atom_site_disorder_assembly
_atom_site_disorder_group
C1 C 0.0533(3) 0.8804(4) 0.32994(6) 0.0270(9) Uani 1 1 d . . .
H1 H 0.1022 0.9556 0.3243 0.032 Uiso 1 1 calc R . .
C2 C 0.0411(4) 0.7800(4) 0.32062(6) 0.0310(10) Uani 1 1 d . . .
H2 H 0.0806 0.7876 0.3087 0.037 Uiso 1 1 calc R . .
C3 C -0.0269(4) 0.6718(4) 0.32854(6) 0.0310(9) Uani 1 1 d . . .
H3 H -0.0355 0.6038 0.3222 0.037 Uiso 1 1 calc R . .
C4 C -0.0851(3) 0.6603(3) 0.34634(6) 0.0271(9) Uani 1 1 d . . .
C5 C -0.0714(3) 0.7650(3) 0.35453(5) 0.0228(8) Uani 1 1 d . . .
C6 C -0.1579(4) 0.5517(4) 0.35592(6) 0.0318(10) Uani 1 1 d . . .
H6 H -0.1690 0.4798 0.3507 0.038 Uiso 1 1 calc R . .
C7 C -0.2122(4) 0.5529(4) 0.37297(6) 0.0329(10) Uani 1 1 d . . .
H7 H -0.2591 0.4806 0.3795 0.040 Uiso 1 1 calc R . .
C8 C -0.2011(4) 0.6564(4) 0.38102(6) 0.0305(10) Uani 1 1 d . . .
H8 H -0.2403 0.6525 0.3928 0.037 Uiso 1 1 calc R . .
C9 C -0.1328(3) 0.7654(3) 0.37184(5) 0.0234(9) Uani 1 1 d . . .
C10 C -0.1770(4) 0.8805(4) 0.39368(5) 0.0279(9) Uani 1 1 d . . .
H10A H -0.2556 0.8089 0.3944 0.033 Uiso 1 1 calc R . .
H10B H -0.1893 0.9485 0.3920 0.033 Uiso 1 1 calc R . .
C11 C -0.1137(4) 0.8949(4) 0.41296(6) 0.0322(10) Uani 1 1 d . . .
H11A H -0.1661 0.8928 0.4234 0.039 Uiso 1 1 calc R . .
H11B H -0.1033 0.8258 0.4147 0.039 Uiso 1 1 calc R . .
N1 N -0.0019(3) 0.8731(3) 0.34638(4) 0.0226(7) Uani 1 1 d . . .
N2 N -0.1168(3) 0.8716(3) 0.37677(4) 0.0236(7) Uani 1 1 d . . .
N3 N 0.0000 1.0000 0.41550(8) 0.0287(13) Uani 1 3 d S . .
Co1 Co 0.0000 1.0000 0.361665(12) 0.0208(3) Uani 1 3 d S . .
O1 O 0.5217(9) 0.8550(9) 0.4167 0.244(9) Uani 1 2 d SD . .
C12 C 0.5878(17) 0.7964(15) 0.4448(2) 0.105(5) Uani 0.50 1 d PDU . .
H12A H 0.6250 0.8238 0.4574 0.157 Uiso 0.50 1 calc PR . .
H12B H 0.6347 0.7727 0.4369 0.157 Uiso 0.50 1 calc PR . .
H12C H 0.5084 0.7289 0.4465 0.157 Uiso 0.50 1 calc PR . .
C13 C 0.580(2) 0.8963(15) 0.43450(19) 0.115(6) Uani 0.50 1 d PDU . .
H13A H 0.5367 0.9236 0.4427 0.138 Uiso 0.50 1 calc PR . .
H13B H 0.6604 0.9635 0.4323 0.138 Uiso 0.50 1 calc PR . .
C14 C 0.542(2) 0.9425(13) 0.40300(15) 0.123(7) Uani 0.50 1 d PDU . .
H14A H 0.6258 1.0057 0.4036 0.148 Uiso 0.50 1 calc PR . .
H14B H 0.4925 0.9775 0.4059 0.148 Uiso 0.50 1 calc PR . .
C15 C 0.5133(18) 0.8872(15) 0.38270(12) 0.099(5) Uani 0.50 1 d PDU . .
H15A H 0.5323 0.9488 0.3730 0.149 Uiso 0.50 1 calc PR . .
H15B H 0.4293 0.8287 0.3820 0.149 Uiso 0.50 1 calc PR . .
H15C H 0.5598 0.8490 0.3802 0.149 Uiso 0.50 1 calc PR . .

loop_
_atom_site_aniso_label
_atom_site_aniso_U_11
_atom_site_aniso_U_22
_atom_site_aniso_U_33
_atom_site_aniso_U_23
_atom_site_aniso_U_13
_atom_site_aniso_U_12
C1 0.029(2) 0.030(2) 0.025(2) -0.0011(17) 0.0013(17) 0.0171(18)
C2 0.032(2) 0.037(2) 0.025(2) -0.0050(18) 0.0016(18) 0.018(2)
C3 0.034(2) 0.033(2) 0.031(2) -0.0095(19) -0.0045(18) 0.021(2)
C4 0.027(2) 0.030(2) 0.028(2) -0.0013(17) -0.0065(17) 0.0162(18)
C5 0.026(2) 0.026(2) 0.0185(19) 0.0003(16) -0.0014(16) 0.0142(17)
C6 0.035(2) 0.028(2) 0.035(2) -0.0054(19) -0.0077(19) 0.0175(19)
C7 0.036(2) 0.026(2) 0.033(2) 0.0070(18) -0.001(2) 0.0123(19)
C8 0.031(2) 0.034(2) 0.025(2) 0.0027(18) -0.0019(17) 0.0150(19)
C9 0.025(2) 0.026(2) 0.0198(19) 0.0004(16) -0.0025(15) 0.0129(16)
C10 0.029(2) 0.029(2) 0.023(2) 0.0062(17) 0.0073(17) 0.0128(18)
C11 0.037(2) 0.038(2) 0.021(2) 0.0038(18) 0.0086(18) 0.018(2)
N1 0.0262(17) 0.0261(17) 0.0178(16) -0.0004(13) -0.0014(14) 0.0149(14)
N2 0.0266(17) 0.0271(18) 0.0177(16) 0.0004(13) 0.0022(13) 0.0139(15)
N3 0.033(2) 0.033(2) 0.019(3) 0.000 0.000 0.0167(10)
Co1 0.0231(4) 0.0231(4) 0.0162(5) 0.000 0.000 0.01153(18)
O1 0.224(9) 0.224(9) 0.138(10) 0.057(7) -0.057(7) 0.004(12)
C12 0.128(12) 0.100(11) 0.104(12) 0.023(9) 0.005(10) 0.069(10)
C13 0.125(13) 0.116(12) 0.112(13) 0.004(10) 0.014(10) 0.067(10)
C14 0.130(12) 0.134(14) 0.119(12) 0.039(11) 0.027(12) 0.076(11)
C15 0.114(11) 0.118(12) 0.097(11) 0.032(10) 0.021(11) 0.082(10)

loop_
_atom_type_symbol
_atom_type_description
_atom_type_scat_dispersion_real
_atom_type_scat_dispersion_imag
_atom_type_scat_source
C C 0.0033 0.0016 'International Tables Vol C Tables 4.2.6.8 and 6.1.1.4'
H H 0.0000 0.0000 'International Tables Vol C Tables 4.2.6.8 and 6.1.1.4'
N N 0.0061 0.0033 'International Tables Vol C Tables 4.2.6.8 and 6.1.1.4'
Co Co 0.3494 0.9721 'International Tables Vol C Tables 4.2.6.8 and 6.1.1.4'
O O 0.0106 0.0060 'International Tables Vol C Tables 4.2.6.8 and 6.1.1.4'

loop_
_geom_angle_atom_site_label_1
_geom_angle_atom_site_label_2
_geom_angle_atom_site_label_3
_geom_angle
_geom_angle_site_symmetry_1
_geom_angle_site_symmetry_3
_geom_angle_publ_flag
N1 C1 C2 121.7(4) . . ?
N1 C1 H1 119.2 . . ?
C2 C1 H1 119.2 . . ?
C3 C2 C1 120.2(4) . . ?
C3 C2 H2 119.9 . . ?
C1 C2 H2 119.9 . . ?
C2 C3 C4 120.0(4) . . ?
C2 C3 H3 120.0 . . ?
C4 C3 H3 120.0 . . ?
C5 C4 C3 116.5(4) . . ?
C5 C4 C6 118.8(4) . . ?
C3 C4 C6 124.7(4) . . ?
N1 C5 C4 122.5(3) . . ?
N1 C5 C9 115.0(3) . . ?
C4 C5 C9 122.4(3) . . ?
C7 C6 C4 118.6(4) . . ?
C7 C6 H6 120.7 . . ?
C4 C6 H6 120.7 . . ?
C6 C7 C8 123.0(4) . . ?
C6 C7 H7 118.5 . . ?
C8 C7 H7 118.5 . . ?
C9 C8 C7 120.6(4) . . ?
C9 C8 H8 119.7 . . ?
C7 C8 H8 119.7 . . ?
N2 C9 C8 129.0(4) . . ?
N2 C9 C5 114.6(3) . . ?
C8 C9 C5 116.4(4) . . ?
N2 C10 C11 115.4(3) . . ?
N2 C10 H10A 108.4 . . ?
C11 C10 H10A 108.4 . . ?
N2 C10 H10B 108.4 . . ?
C11 C10 H10B 108.4 . . ?
H10A C10 H10B 107.5 . . ?
N3 C11 C10 117.4(4) . . ?
N3 C11 H11A 108.0 . . ?
C10 C11 H11A 108.0 . . ?
N3 C11 H11B 108.0 . . ?
C10 C11 H11B 108.0 . . ?
H11A C11 H11B 107.2 . . ?
C1 N1 C5 119.1(3) . . ?
C1 N1 Co1 128.8(3) . . ?
C5 N1 Co1 112.1(2) . . ?
C9 N2 C10 118.7(3) . . ?
C9 N2 Co1 114.4(2) . . ?
C10 N2 Co1 126.6(3) . . ?
C11 N3 C11 118.55(12) . 4_465 ?
C11 N3 C11 118.55(12) . 2_675 ?
C11 N3 C11 118.55(12) 4_465 2_675 ?
N2 Co1 N2 93.24(13) 4_465 2_675 ?
N2 Co1 N2 93.24(13) 4_465 . ?
N2 Co1 N2 93.24(13) 2_675 . ?
N2 Co1 N1 175.43(13) 4_465 . ?
N2 Co1 N1 89.94(13) 2_675 . ?
N2 Co1 N1 83.31(13) . . ?
N2 Co1 N1 83.31(13) 4_465 4_465 ?
N2 Co1 N1 175.43(13) 2_675 4_465 ?
N2 Co1 N1 89.94(13) . 4_465 ?
N1 Co1 N1 93.68(12) . 4_465 ?
N2 Co1 N1 89.94(13) 4_465 2_675 ?
N2 Co1 N1 83.31(13) 2_675 2_675 ?
N2 Co1 N1 175.43(13) . 2_675 ?
N1 Co1 N1 93.68(12) . 2_675 ?
N1 Co1 N1 93.68(12) 4_465 2_675 ?
C14 O1 C13 115.5(9) . . ?
C13 C12 H12A 109.5 . . ?
C13 C12 H12B 109.5 . . ?
H12A C12 H12B 109.5 . . ?
C13 C12 H12C 109.5 . . ?
H12A C12 H12C 109.5 . . ?
H12B C12 H12C 109.5 . . ?
O1 C13 C12 109.4(9) . . ?
O1 C13 H13A 109.8 . . ?
C12 C13 H13A 109.8 . . ?
O1 C13 H13B 109.8 . . ?
C12 C13 H13B 109.8 . . ?
H13A C13 H13B 108.2 . . ?
O1 C14 C15 109.2(9) . . ?
O1 C14 H14A 109.8 . . ?
C15 C14 H14A 109.8 . . ?
O1 C14 H14B 109.8 . . ?
C15 C14 H14B 109.8 . . ?
H14A C14 H14B 108.3 . . ?
C14 C15 H15A 109.5 . . ?
C14 C15 H15B 109.5 . . ?
H15A C15 H15B 109.5 . . ?
C14 C15 H15C 109.5 . . ?
H15A C15 H15C 109.5 . . ?
H15B C15 H15C 109.5 . . ?

loop_
_geom_bond_atom_site_label_1
_geom_bond_atom_site_label_2
_geom_bond_distance
_geom_bond_site_symmetry_2
_geom_bond_publ_flag
C1 N1 1.326(5) . ?
C1 C2 1.403(6) . ?
C1 H1 0.9500 . ?
C2 C3 1.359(6) . ?
C2 H2 0.9500 . ?
C3 C4 1.417(6) . ?
C3 H3 0.9500 . ?
C4 C5 1.413(5) . ?
C4 C6 1.422(6) . ?
C5 N1 1.367(5) . ?
C5 C9 1.445(5) . ?
C6 C7 1.383(6) . ?
C6 H6 0.9500 . ?
C7 C8 1.406(6) . ?
C7 H7 0.9500 . ?
C8 C9 1.404(6) . ?
C8 H8 0.9500 . ?
C9 N2 1.346(5) . ?
C10 N2 1.450(5) . ?
C10 C11 1.533(6) . ?
C10 H10A 0.9900 . ?
C10 H10B 0.9900 . ?
C11 N3 1.449(4) . ?
C11 H11A 0.9900 . ?
C11 H11B 0.9900 . ?
N1 Co1 1.963(3) . ?
N2 Co1 1.923(3) . ?
N3 C11 1.449(4) 4_465 ?
N3 C11 1.449(4) 2_675 ?
Co1 N2 1.923(3) 4_465 ?
Co1 N2 1.923(3) 2_675 ?
Co1 N1 1.963(3) 4_465 ?
Co1 N1 1.963(3) 2_675 ?
O1 C14 1.405(9) . ?
O1 C13 1.411(9) . ?
C12 C13 1.537(10) . ?
C12 H12A 0.9800 . ?
C12 H12B 0.9800 . ?
C12 H12C 0.9800 . ?
C13 H13A 0.9900 . ?
C13 H13B 0.9900 . ?
C14 C15 1.540(10) . ?
C14 H14A 0.9900 . ?
C14 H14B 0.9900 . ?
C15 H15A 0.9800 . ?
C15 H15B 0.9800 . ?
C15 H15C 0.9800 . ?
